data_1554797
loop_
_publ_author_name
'Onuma, Kaoru'
'Suzuki, Katsunori'
'Yamashita, Makoto'

_publ_section_title
;
 Rhombic cyclobutadiene with a boryl/amino-substitution pattern: boryl
 group migration induced by reaction with water.
;
_journal_issue 5
_journal_name_full 'Organic letters'
_journal_page_first 1212
_journal_page_last 1215
_journal_paper_doi 10.1021/acs.orglett.5b00163
_journal_volume 17
_journal_year 2015
_chemical_formula_moiety 'C29 H49 B2 Co N2 O4'
_chemical_formula_sum 'C29 H49 B2 Co N2 O4'
_chemical_formula_weight 570.25
_space_group_crystal_system orthorhombic
_space_group_IT_number 43
_space_group_name_Hall 'F 2 -2d'
_space_group_name_H-M_alt 'F d d 2'
_atom_sites_solution_hydrogens geom
_audit_creation_method SHELXL-2013
_cell_angle_alpha 90
_cell_angle_beta 90
_cell_angle_gamma 90
_cell_formula_units_Z 16
_cell_length_a 18.923(11)
_cell_length_b 58.36(3)
_cell_length_c 11.127(6)
_cell_measurement_reflns_used 10369
_cell_measurement_temperature 93(2)
_cell_measurement_theta_max 29.5622
_cell_measurement_theta_min 3.0036
_cell_volume 12288(12)
_computing_cell_refinement 'RIGAKU CrystalClear'
_computing_data_collection 'RIGAKU CrystalClear'
_computing_data_reduction 'RIGAKU CrystalClear'
_computing_molecular_graphics 'Yadokari-XG 2009(Wakita Nemoto et al.)'
_computing_publication_material 'Yadokari-XG 2009(Wakita,Nemoto et al.)'
_computing_structure_refinement 'SHELXL-2013 (Sheldrick, 2013)'
_computing_structure_solution SIR-2004
_diffrn_ambient_temperature 93(2)
_diffrn_detector_area_resol_mean 28.5714
_diffrn_measured_fraction_theta_full 0.998
_diffrn_measured_fraction_theta_max 0.998
_diffrn_measurement_device_type 'Rigaku VariMax Saturn'
_diffrn_measurement_method 'omega scans'
_diffrn_radiation_monochromator Confocal
_diffrn_radiation_source 'rotating-anode X-ray tube'
_diffrn_radiation_type MoK\a
_diffrn_radiation_wavelength 0.71075
_diffrn_reflns_av_R_equivalents 0.0500
_diffrn_reflns_av_unetI/netI 0.0474
_diffrn_reflns_Laue_measured_fraction_full 0.998
_diffrn_reflns_Laue_measured_fraction_max 0.998
_diffrn_reflns_limit_h_max 25
_diffrn_reflns_limit_h_min -25
_diffrn_reflns_limit_k_max 79
_diffrn_reflns_limit_k_min -79
_diffrn_reflns_limit_l_max 15
_diffrn_reflns_limit_l_min -15
_diffrn_reflns_number 41329
_diffrn_reflns_point_group_measured_fraction_full 0.997
_diffrn_reflns_point_group_measured_fraction_max 0.994
_diffrn_reflns_theta_full 25.242
_diffrn_reflns_theta_max 28.999
_diffrn_reflns_theta_min 3.004
_exptl_absorpt_coefficient_mu 0.593
_exptl_absorpt_correction_T_max 1.0000
_exptl_absorpt_correction_T_min 0.8729
_exptl_absorpt_correction_type multi-scan
_exptl_absorpt_process_details 'Jacobson, R. (1998) Private communication'
_exptl_crystal_colour Orange
_exptl_crystal_density_diffrn 1.233
_exptl_crystal_description Platelet
_exptl_crystal_F_000 4896
_exptl_crystal_size_max 0.160
_exptl_crystal_size_mid 0.130
_exptl_crystal_size_min 0.050
_refine_diff_density_max 0.786
_refine_diff_density_min -0.755
_refine_diff_density_rms 0.087
_refine_ls_abs_structure_details
;
 Flack x determined using 2845 quotients [(I+)-(I-)]/[(I+)+(I-)]
 (Parsons and Flack (2004), Acta Cryst. A60, s61).
;
_refine_ls_abs_structure_Flack 0.003(6)
_refine_ls_extinction_method none
_refine_ls_goodness_of_fit_ref 1.076
_refine_ls_hydrogen_treatment constr
_refine_ls_matrix_type full
_refine_ls_number_parameters 380
_refine_ls_number_reflns 8107
_refine_ls_number_restraints 1
_refine_ls_restrained_S_all 1.076
_refine_ls_R_factor_all 0.0539
_refine_ls_R_factor_gt 0.0487
_refine_ls_shift/su_max 0.001
_refine_ls_shift/su_mean 0.000
_refine_ls_structure_factor_coef Fsqd
_refine_ls_weighting_details 'w=1/[\s^2^(Fo^2^)+(0.0627P)^2^+7.7630P] where P=(Fo^2^+2Fc^2^)/3'
_refine_ls_weighting_scheme calc
_refine_ls_wR_factor_gt 0.1098
_refine_ls_wR_factor_ref 0.1144
_reflns_Friedel_coverage 0.899
_reflns_Friedel_fraction_full 0.995
_reflns_Friedel_fraction_max 0.990
_reflns_number_gt 7421
_reflns_number_total 8107
_reflns_threshold_expression 'I > 2\s(I)'
_cod_data_source_file ol5b00163_si_002.cif
_cod_data_source_block 3
_cod_depositor_comments
;
The following automatic conversions were performed:

data item '_exptl_absorpt_correction_type' value 'Multi-scan' was
changed to 'multi-scan' in accordance with the
/home/saulius/struct/COD-crude-data/automatic-downloads/DataCite-retrospective/ACS/depositions/lib/dictionaries/cif_core.dic
dictionary named 'cif_core.dic' version 2.4.2 last updated on
2011-04-26.

Automatic conversion script
Id: cif_fix_values 6909 2019-04-08 15:41:33Z antanas 
;
_cod_database_code 1554797
_shelx_space_group_comment
;
The symmetry employed for this shelxl refinement is uniquely defined
by the following loop, which should always be used as a source of
symmetry information in preference to the above space-group names.
They are only intended as comments.
;
_shelx_estimated_absorpt_t_min 0.911
_shelx_estimated_absorpt_t_max 0.971
_shelxl_version_number 2013-4

loop_
_space_group_symop_operation_xyz
'x, y, z'
'-x, -y, z'
'-x+1/4, y+1/4, z+1/4'
'x+1/4, -y+1/4, z+1/4'
'x, y+1/2, z+1/2'
'-x, -y+1/2, z+1/2'
'-x+1/4, y+3/4, z+3/4'
'x+1/4, -y+3/4, z+3/4'
'x+1/2, y, z+1/2'
'-x+1/2, -y, z+1/2'
'-x+3/4, y+1/4, z+3/4'
'x+3/4, -y+1/4, z+3/4'
'x+1/2, y+1/2, z'
'-x+1/2, -y+1/2, z'
'-x+3/4, y+3/4, z+1/4'
'x+3/4, -y+3/4, z+1/4'

loop_
_atom_site_label
_atom_site_type_symbol
_atom_site_fract_x
_atom_site_fract_y
_atom_site_fract_z
_atom_site_U_iso_or_equiv
_atom_site_adp_type
_atom_site_occupancy
_atom_site_site_symmetry_order
_atom_site_calc_flag
_atom_site_refinement_flags_posn
_atom_site_refinement_flags_adp
_atom_site_refinement_flags_occupancy
_atom_site_disorder_assembly
_atom_site_disorder_group
Co1 Co 0.50730(2) 0.16760(2) 0.11435(4) 0.01804(11) Uani 1 1 d . . . . .
O2 O 0.64233(13) 0.16557(4) -0.1313(2) 0.0261(5) Uani 1 1 d . . . . .
C17 C 0.7267(2) 0.16646(7) 0.1078(5) 0.0399(9) Uani 1 1 d . . . . .
H1 H 0.7349 0.1644 0.1940 0.060 Uiso 1 1 calc R U . . .
H2 H 0.7703 0.1632 0.0635 0.060 Uiso 1 1 calc R U . . .
H3 H 0.6893 0.1560 0.0811 0.060 Uiso 1 1 calc R U . . .
C2 C 0.57459(16) 0.19367(5) 0.1034(3) 0.0194(6) Uani 1 1 d . . . . .
O1 O 0.55087(13) 0.17872(5) -0.2450(2) 0.0279(6) Uani 1 1 d . . . . .
C20 C 0.34930(18) 0.20112(6) 0.0397(4) 0.0261(7) Uani 1 1 d . . . . .
H4 H 0.3612 0.1985 0.1253 0.031 Uiso 1 1 calc R U . . .
H5 H 0.3186 0.1884 0.0130 0.031 Uiso 1 1 calc R U . . .
N2 N 0.41443(14) 0.20117(5) -0.0319(3) 0.0219(6) Uani 1 1 d . . . . .
C4 C 0.47714(17) 0.19608(5) 0.0239(3) 0.0183(6) Uani 1 1 d . . . . .
B1 B 0.57910(17) 0.17726(6) -0.1309(4) 0.0190(6) Uani 1 1 d . . . . .
C1 C 0.54675(17) 0.18778(6) -0.0176(3) 0.0193(6) Uani 1 1 d . . . . .
N1 N 0.64081(15) 0.19753(6) 0.1479(3) 0.0277(7) Uani 1 1 d . . . . .
C22 C 0.40543(18) 0.19510(6) -0.1586(3) 0.0276(8) Uani 1 1 d . . . . .
H6 H 0.4490 0.1994 -0.2023 0.033 Uiso 1 1 calc R U . . .
H7 H 0.3663 0.2044 -0.1919 0.033 Uiso 1 1 calc R U . . .
C16 C 0.70452(18) 0.19074(7) 0.0842(3) 0.0292(8) Uani 1 1 d . . . . .
H8 H 0.7435 0.2011 0.1079 0.035 Uiso 1 1 calc R U . . .
H9 H 0.6966 0.1927 -0.0031 0.035 Uiso 1 1 calc R U . . .
C3 C 0.50426(16) 0.20145(6) 0.1443(3) 0.0188(7) Uani 1 1 d . . . . .
C18 C 0.6489(2) 0.20304(8) 0.2744(3) 0.0319(8) Uani 1 1 d . . . . .
H10 H 0.6911 0.1951 0.3064 0.038 Uiso 1 1 calc R U . . .
H11 H 0.6072 0.1974 0.3192 0.038 Uiso 1 1 calc R U . . .
O3 O 0.49444(14) 0.20967(4) 0.3731(2) 0.0309(6) Uani 1 1 d . . . . .
C14 C 0.7264(2) 0.15275(8) -0.2794(4) 0.0369(9) Uani 1 1 d . . . . .
H12 H 0.7471 0.1681 -0.2780 0.055 Uiso 1 1 calc R U . . .
H13 H 0.7314 0.1462 -0.3601 0.055 Uiso 1 1 calc R U . . .
H14 H 0.7509 0.1430 -0.2211 0.055 Uiso 1 1 calc R U . . .
C11 C 0.6488(2) 0.15416(6) -0.2471(4) 0.0291(8) Uani 1 1 d . . . . .
C23 C 0.3899(2) 0.16984(7) -0.1835(4) 0.0332(9) Uani 1 1 d . . . . .
H15 H 0.4280 0.1604 -0.1504 0.050 Uiso 1 1 calc R U . . .
H16 H 0.3866 0.1674 -0.2704 0.050 Uiso 1 1 calc R U . . .
H17 H 0.3450 0.1656 -0.1455 0.050 Uiso 1 1 calc R U . . .
C10 C 0.6037(2) 0.16976(7) -0.3297(3) 0.0311(8) Uani 1 1 d . . . . .
B2 B 0.4726(2) 0.21274(6) 0.2570(4) 0.0237(8) Uani 1 1 d . . . . .
C15 C 0.6167(3) 0.13027(7) -0.2337(5) 0.0518(14) Uani 1 1 d . . . . .
H18 H 0.6405 0.1221 -0.1682 0.078 Uiso 1 1 calc R U . . .
H19 H 0.6227 0.1217 -0.3089 0.078 Uiso 1 1 calc R U . . .
H20 H 0.5662 0.1317 -0.2154 0.078 Uiso 1 1 calc R U . . .
C12 C 0.6451(3) 0.19034(8) -0.3774(5) 0.0456(11) Uani 1 1 d . . . . .
H21 H 0.6126 0.2010 -0.4168 0.068 Uiso 1 1 calc R U . . .
H22 H 0.6805 0.1851 -0.4355 0.068 Uiso 1 1 calc R U . . .
H23 H 0.6688 0.1981 -0.3105 0.068 Uiso 1 1 calc R U . . .
C21 C 0.3094(2) 0.22366(8) 0.0274(5) 0.0407(10) Uani 1 1 d . . . . .
H24 H 0.3384 0.2362 0.0589 0.061 Uiso 1 1 calc R U . . .
H25 H 0.2651 0.2228 0.0729 0.061 Uiso 1 1 calc R U . . .
H26 H 0.2988 0.2265 -0.0575 0.061 Uiso 1 1 calc R U . . .
C19 C 0.6569(3) 0.22864(9) 0.2946(5) 0.0561(14) Uani 1 1 d . . . . .
H27 H 0.6981 0.2343 0.2503 0.084 Uiso 1 1 calc R U . . .
H28 H 0.6633 0.2317 0.3806 0.084 Uiso 1 1 calc R U . . .
H29 H 0.6143 0.2365 0.2661 0.084 Uiso 1 1 calc R U . . .
C13 C 0.5660(3) 0.15827(11) -0.4331(5) 0.0605(15) Uani 1 1 d . . . . .
H30 H 0.5337 0.1466 -0.4018 0.091 Uiso 1 1 calc R U . . .
H31 H 0.6007 0.1510 -0.4862 0.091 Uiso 1 1 calc R U . . .
H32 H 0.5391 0.1697 -0.4783 0.091 Uiso 1 1 calc R U . . .
C6 C 0.5414(2) 0.13397(6) 0.1193(5) 0.0329(8) Uani 1 1 d . . . . .
H33 H 0.5818 0.1283 0.0785 0.039 Uiso 1 1 calc R U . . .
C5 C 0.4716(2) 0.13505(6) 0.0716(4) 0.0300(8) Uani 1 1 d . . . . .
H34 H 0.4575 0.1301 -0.0062 0.036 Uiso 1 1 calc R U . . .
C8 C 0.4707(3) 0.15003(7) 0.2613(4) 0.0391(10) Uani 1 1 d . . . . .
H35 H 0.4554 0.1573 0.3332 0.047 Uiso 1 1 calc R U . . .
C9 C 0.4270(2) 0.14470(7) 0.1600(4) 0.0369(10) Uani 1 1 d . . . . .
H36 H 0.3775 0.1472 0.1535 0.044 Uiso 1 1 calc R U . . .
C7 C 0.5402(3) 0.14271(7) 0.2367(4) 0.0390(10) Uani 1 1 d . . . . .
H37 H 0.5793 0.1435 0.2901 0.047 Uiso 1 1 calc R U . . .
O4A O 0.4196(3) 0.23019(10) 0.2368(6) 0.0195(11) Uani 0.5354 1 d . . P A 1
C24A C 0.4499(4) 0.22672(14) 0.4381(7) 0.0235(16) Uani 0.5354 1 d . . P A 1
C25A C 0.3894(5) 0.23437(12) 0.3557(8) 0.0200(14) Uani 0.5354 1 d . . P A 1
C26A C 0.4268(5) 0.21522(15) 0.5551(6) 0.0387(19) Uani 0.5354 1 d . . P A 1
H38 H 0.3925 0.2031 0.5372 0.058 Uiso 0.5354 1 calc R U P A 1
H39 H 0.4049 0.2266 0.6079 0.058 Uiso 0.5354 1 calc R U P A 1
H40 H 0.4681 0.2086 0.5951 0.058 Uiso 0.5354 1 calc R U P A 1
C27A C 0.5020(4) 0.24547(14) 0.4665(8) 0.0369(17) Uani 0.5354 1 d . . P A 1
H41 H 0.5392 0.2394 0.5188 0.055 Uiso 0.5354 1 calc R U P A 1
H42 H 0.4776 0.2581 0.5075 0.055 Uiso 0.5354 1 calc R U P A 1
H43 H 0.5231 0.2511 0.3918 0.055 Uiso 0.5354 1 calc R U P A 1
C28A C 0.3234(4) 0.21922(12) 0.3621(8) 0.0350(15) Uani 0.5354 1 d . . P A 1
H44 H 0.3373 0.2031 0.3555 0.052 Uiso 0.5354 1 calc R U P A 1
H45 H 0.2915 0.2231 0.2960 0.052 Uiso 0.5354 1 calc R U P A 1
H46 H 0.2994 0.2217 0.4390 0.052 Uiso 0.5354 1 calc R U P A 1
C29A C 0.3690(4) 0.25927(12) 0.3654(8) 0.0343(15) Uani 0.5354 1 d . . P A 1
H47 H 0.3297 0.2625 0.3104 0.051 Uiso 0.5354 1 calc R U P A 1
H48 H 0.4095 0.2689 0.3441 0.051 Uiso 0.5354 1 calc R U P A 1
H49 H 0.3543 0.2626 0.4480 0.051 Uiso 0.5354 1 calc R U P A 1
O4B O 0.4138(4) 0.22481(13) 0.2635(7) 0.023(2) Uiso 0.4646 1 d . . P A 2
C24B C 0.4498(5) 0.21975(15) 0.4634(8) 0.0168(19) Uiso 0.4646 1 d . . P A 2
C25B C 0.4087(5) 0.23561(19) 0.3831(10) 0.023(3) Uiso 0.4646 1 d . . P A 2
C26B C 0.4060(4) 0.19882(14) 0.5085(8) 0.0295(16) Uiso 0.4646 1 d . . P A 2
H50 H 0.4357 0.1891 0.5596 0.044 Uiso 0.4646 1 calc R U P A 2
H51 H 0.3893 0.1899 0.4394 0.044 Uiso 0.4646 1 calc R U P A 2
H52 H 0.3653 0.2043 0.5549 0.044 Uiso 0.4646 1 calc R U P A 2
C27B C 0.4879(5) 0.23093(15) 0.5680(8) 0.0326(18) Uiso 0.4646 1 d . . P A 2
H53 H 0.5136 0.2192 0.6136 0.049 Uiso 0.4646 1 calc R U P A 2
H54 H 0.4534 0.2384 0.6206 0.049 Uiso 0.4646 1 calc R U P A 2
H55 H 0.5213 0.2424 0.5375 0.049 Uiso 0.4646 1 calc R U P A 2
C28B C 0.3292(5) 0.23777(16) 0.4092(9) 0.0367(19) Uiso 0.4646 1 d . . P A 2
H56 H 0.3078 0.2485 0.3518 0.055 Uiso 0.4646 1 calc R U P A 2
H57 H 0.3223 0.2435 0.4911 0.055 Uiso 0.4646 1 calc R U P A 2
H58 H 0.3067 0.2227 0.4013 0.055 Uiso 0.4646 1 calc R U P A 2
C29B C 0.4403(5) 0.25956(15) 0.3715(10) 0.0382(18) Uiso 0.4646 1 d . . P A 2
H59 H 0.4103 0.2689 0.3189 0.057 Uiso 0.4646 1 calc R U P A 2
H60 H 0.4878 0.2585 0.3370 0.057 Uiso 0.4646 1 calc R U P A 2
H61 H 0.4430 0.2667 0.4511 0.057 Uiso 0.4646 1 calc R U P A 2

loop_
_atom_site_aniso_label
_atom_site_aniso_U_11
_atom_site_aniso_U_22
_atom_site_aniso_U_33
_atom_site_aniso_U_23
_atom_site_aniso_U_13
_atom_site_aniso_U_12
Co1 0.0213(2) 0.01555(18) 0.01732(19) 0.00067(17) 0.00130(19) 0.00146(15)
O2 0.0253(12) 0.0347(13) 0.0183(11) -0.0015(11) 0.0038(11) 0.0098(9)
C17 0.0330(19) 0.045(2) 0.041(2) 0.000(2) -0.009(2) 0.0118(18)
C2 0.0174(13) 0.0217(14) 0.0191(15) -0.0005(13) 0.0023(13) -0.0017(11)
O1 0.0230(12) 0.0389(15) 0.0218(12) -0.0064(11) -0.0014(10) 0.0021(10)
C20 0.0148(14) 0.0254(17) 0.038(2) -0.0008(15) 0.0012(14) -0.0004(12)
N2 0.0134(12) 0.0223(13) 0.0300(15) 0.0033(11) 0.0001(11) 0.0003(10)
C4 0.0164(14) 0.0159(14) 0.0226(16) 0.0042(12) 0.0004(12) -0.0009(11)
B1 0.0178(15) 0.0191(15) 0.0199(15) -0.0005(14) 0.0009(15) -0.0021(12)
C1 0.0158(14) 0.0238(16) 0.0183(16) 0.0028(12) -0.0009(12) -0.0001(12)
N1 0.0164(13) 0.0460(19) 0.0208(15) -0.0014(13) -0.0003(11) -0.0002(13)
C22 0.0193(15) 0.0329(19) 0.031(2) 0.0100(15) -0.0053(14) -0.0007(13)
C16 0.0184(16) 0.037(2) 0.032(2) 0.0019(15) 0.0027(14) -0.0011(14)
C3 0.0170(14) 0.0168(14) 0.0224(18) -0.0005(11) 0.0023(12) 0.0002(11)
C18 0.0193(16) 0.055(2) 0.0216(17) -0.0025(17) -0.0048(14) -0.0011(16)
O3 0.0474(15) 0.0225(12) 0.0228(13) -0.0007(11) 0.0164(13) 0.0070(10)
C14 0.034(2) 0.041(2) 0.036(2) -0.0030(18) 0.0120(18) 0.0052(17)
C11 0.0331(19) 0.0265(18) 0.0276(18) -0.0059(15) 0.0108(16) -0.0013(14)
C23 0.030(2) 0.041(2) 0.0288(19) -0.0014(16) -0.0037(16) -0.0102(17)
C10 0.0309(19) 0.042(2) 0.0207(17) -0.0077(15) 0.0014(15) -0.0010(16)
B2 0.0197(17) 0.0190(17) 0.032(2) -0.0040(15) 0.0030(16) -0.0044(13)
C15 0.059(3) 0.026(2) 0.070(4) -0.005(2) 0.037(3) -0.0040(19)
C12 0.061(3) 0.044(2) 0.032(2) 0.009(2) 0.018(2) 0.006(2)
C21 0.0234(18) 0.037(2) 0.062(3) 0.007(2) 0.0031(19) 0.0091(16)
C19 0.043(3) 0.068(3) 0.057(3) -0.024(3) 0.001(2) -0.024(2)
C13 0.062(3) 0.080(4) 0.039(3) -0.034(3) -0.009(2) 0.000(3)
C6 0.0377(19) 0.0167(15) 0.044(2) 0.0046(17) 0.000(2) 0.0063(13)
C5 0.046(2) 0.0146(15) 0.0297(18) -0.0008(13) -0.0057(17) -0.0072(15)
C8 0.069(3) 0.0237(18) 0.0245(18) 0.0064(15) 0.017(2) -0.0090(19)
C9 0.0301(19) 0.0223(18) 0.058(3) 0.0128(17) 0.0113(19) -0.0073(15)
C7 0.049(2) 0.035(2) 0.033(2) 0.0158(18) -0.0120(19) -0.0009(19)
O4A 0.018(2) 0.017(3) 0.023(3) -0.001(2) 0.007(2) 0.0023(19)
C24A 0.035(4) 0.015(3) 0.020(3) 0.004(3) 0.007(3) 0.003(3)
C25A 0.020(4) 0.020(3) 0.020(4) 0.001(3) 0.007(3) 0.004(3)
C26A 0.053(5) 0.043(4) 0.020(3) 0.003(3) 0.012(3) 0.019(4)
C27A 0.038(4) 0.032(4) 0.040(4) -0.012(3) -0.008(3) 0.003(3)
C28A 0.035(4) 0.034(4) 0.037(4) 0.004(3) 0.011(4) -0.002(3)
C29A 0.041(4) 0.029(3) 0.034(3) -0.001(3) 0.005(4) 0.012(3)

loop_
_atom_type_symbol
_atom_type_description
_atom_type_scat_dispersion_real
_atom_type_scat_dispersion_imag
_atom_type_scat_source
C C 0.0033 0.0016 'International Tables Vol C Tables 4.2.6.8 and 6.1.1.4'
H H 0.0000 0.0000 'International Tables Vol C Tables 4.2.6.8 and 6.1.1.4'
B B 0.0013 0.0007 'International Tables Vol C Tables 4.2.6.8 and 6.1.1.4'
N N 0.0061 0.0033 'International Tables Vol C Tables 4.2.6.8 and 6.1.1.4'
O O 0.0106 0.0060 'International Tables Vol C Tables 4.2.6.8 and 6.1.1.4'
Co Co 0.3494 0.9721 'International Tables Vol C Tables 4.2.6.8 and 6.1.1.4'

loop_
_geom_angle_atom_site_label_1
_geom_angle_atom_site_label_2
_geom_angle_atom_site_label_3
_geom_angle
C2 Co1 C3 43.46(13)
C2 Co1 C4 61.44(13)
C3 Co1 C4 42.74(14)
C2 Co1 C1 43.48(14)
C3 Co1 C1 63.78(13)
C4 Co1 C1 42.81(13)
C2 Co1 C8 130.38(17)
C3 Co1 C8 110.52(15)
C4 Co1 C8 135.36(16)
C1 Co1 C8 173.52(16)
C2 Co1 C6 121.91(15)
C3 Co1 C6 160.15(16)
C4 Co1 C6 151.73(18)
C1 Co1 C6 117.16(16)
C8 Co1 C6 66.99(18)
C2 Co1 C5 153.72(16)
C3 Co1 C5 158.88(15)
C4 Co1 C5 123.15(15)
C1 Co1 C5 119.13(15)
C8 Co1 C5 67.33(17)
C6 Co1 C5 40.25(16)
C2 Co1 C7 112.44(16)
C3 Co1 C7 125.89(16)
C4 Co1 C7 168.51(16)
C1 Co1 C7 140.20(16)
C8 Co1 C7 39.82(19)
C6 Co1 C7 39.48(19)
C5 Co1 C7 66.96(17)
C2 Co1 C9 166.34(16)
C3 Co1 C9 124.74(15)
C4 Co1 C9 116.20(16)
C1 Co1 C9 144.84(16)
C8 Co1 C9 40.50(19)
C6 Co1 C9 67.20(16)
C5 Co1 C9 39.76(17)
C7 Co1 C9 67.19(18)
B1 O2 C11 107.6(3)
C16 C17 H1 109.5
C16 C17 H2 109.5
H1 C17 H2 109.5
C16 C17 H3 109.5
H1 C17 H3 109.5
H2 C17 H3 109.5
N1 C2 C3 131.6(3)
N1 C2 C1 133.8(3)
C3 C2 C1 91.8(3)
N1 C2 Co1 133.8(3)
C3 C2 Co1 68.86(18)
C1 C2 Co1 69.59(18)
B1 O1 C10 107.7(3)
N2 C20 C21 111.5(3)
N2 C20 H4 109.3
C21 C20 H4 109.3
N2 C20 H5 109.3
C21 C20 H5 109.3
H4 C20 H5 108.0
C4 N2 C22 119.0(3)
C4 N2 C20 118.7(3)
C22 N2 C20 115.1(3)
N2 C4 C3 132.0(3)
N2 C4 C1 134.4(3)
C3 C4 C1 92.5(3)
N2 C4 Co1 130.3(2)
C3 C4 Co1 67.88(18)
C1 C4 Co1 68.60(17)
O2 B1 O1 111.4(3)
O2 B1 C1 123.3(3)
O1 B1 C1 125.3(3)
C4 C1 C2 87.5(3)
C4 C1 B1 138.3(3)
C2 C1 B1 134.2(3)
C4 C1 Co1 68.59(18)
C2 C1 Co1 66.92(18)
B1 C1 Co1 120.8(2)
C2 N1 C18 119.0(3)
C2 N1 C16 122.6(3)
C18 N1 C16 116.4(3)
N2 C22 C23 115.5(3)
N2 C22 H6 108.4
C23 C22 H6 108.4
N2 C22 H7 108.4
C23 C22 H7 108.4
H6 C22 H7 107.5
N1 C16 C17 113.8(3)
N1 C16 H8 108.8
C17 C16 H8 108.8
N1 C16 H9 108.8
C17 C16 H9 108.8
H8 C16 H9 107.7
C4 C3 C2 88.2(3)
C4 C3 B2 134.3(3)
C2 C3 B2 137.2(3)
C4 C3 Co1 69.38(18)
C2 C3 Co1 67.67(18)
B2 C3 Co1 124.7(2)
N1 C18 C19 111.8(4)
N1 C18 H10 109.2
C19 C18 H10 109.2
N1 C18 H11 109.2
C19 C18 H11 109.2
H10 C18 H11 107.9
B2 O3 C24B 115.3(5)
B2 O3 C24A 101.5(4)
C11 C14 H12 109.5
C11 C14 H13 109.5
H12 C14 H13 109.5
C11 C14 H14 109.5
H12 C14 H14 109.5
H13 C14 H14 109.5
O2 C11 C14 108.5(3)
O2 C11 C15 107.3(3)
C14 C11 C15 111.1(3)
O2 C11 C10 102.1(3)
C14 C11 C10 115.1(3)
C15 C11 C10 112.0(4)
C22 C23 H15 109.5
C22 C23 H16 109.5
H15 C23 H16 109.5
C22 C23 H17 109.5
H15 C23 H17 109.5
H16 C23 H17 109.5
O1 C10 C13 108.9(4)
O1 C10 C12 107.0(3)
C13 C10 C12 109.0(4)
O1 C10 C11 101.7(3)
C13 C10 C11 116.8(4)
C12 C10 C11 112.7(4)
O4B B2 O3 105.9(5)
O3 B2 O4A 116.7(4)
O4B B2 C3 127.0(5)
O3 B2 C3 126.5(3)
O4A B2 C3 116.4(4)
C11 C15 H18 109.5
C11 C15 H19 109.5
H18 C15 H19 109.5
C11 C15 H20 109.5
H18 C15 H20 109.5
H19 C15 H20 109.5
C10 C12 H21 109.5
C10 C12 H22 109.5
H21 C12 H22 109.5
C10 C12 H23 109.5
H21 C12 H23 109.5
H22 C12 H23 109.5
C20 C21 H24 109.5
C20 C21 H25 109.5
H24 C21 H25 109.5
C20 C21 H26 109.5
H24 C21 H26 109.5
H25 C21 H26 109.5
C18 C19 H27 109.5
C18 C19 H28 109.5
H27 C19 H28 109.5
C18 C19 H29 109.5
H27 C19 H29 109.5
H28 C19 H29 109.5
C10 C13 H30 109.5
C10 C13 H31 109.5
H30 C13 H31 109.5
C10 C13 H32 109.5
H30 C13 H32 109.5
H31 C13 H32 109.5
C7 C6 C5 108.5(4)
C7 C6 Co1 71.0(2)
C5 C6 Co1 70.1(2)
C7 C6 H33 125.8
C5 C6 H33 125.8
Co1 C6 H33 124.7
C9 C5 C6 108.2(4)
C9 C5 Co1 70.7(2)
C6 C5 Co1 69.7(2)
C9 C5 H34 125.9
C6 C5 H34 125.9
Co1 C5 H34 125.3
C7 C8 C9 108.7(4)
C7 C8 Co1 71.4(2)
C9 C8 Co1 71.1(2)
C7 C8 H35 125.6
C9 C8 H35 125.6
Co1 C8 H35 123.4
C5 C9 C8 106.8(4)
C5 C9 Co1 69.5(2)
C8 C9 Co1 68.4(2)
C5 C9 H36 126.6
C8 C9 H36 126.6
Co1 C9 H36 127.0
C6 C7 C8 107.8(4)
C6 C7 Co1 69.5(2)
C8 C7 Co1 68.7(2)
C6 C7 H37 126.1
C8 C7 H37 126.1
Co1 C7 H37 127.2
B2 O4A C25A 104.4(5)
O3 C24A C27A 102.5(6)
O3 C24A C26A 106.4(6)
C27A C24A C26A 109.1(7)
O3 C24A C25A 109.0(5)
C27A C24A C25A 113.7(7)
C26A C24A C25A 115.1(7)
O4A C25A C29A 109.1(6)
O4A C25A C28A 105.3(7)
C29A C25A C28A 110.1(6)
O4A C25A C24A 101.6(6)
C29A C25A C24A 115.5(8)
C28A C25A C24A 114.3(6)
C24A C26A H38 109.5
C24A C26A H39 109.5
H38 C26A H39 109.5
C24A C26A H40 109.5
H38 C26A H40 109.5
H39 C26A H40 109.5
C24A C27A H41 109.5
C24A C27A H42 109.5
H41 C27A H42 109.5
C24A C27A H43 109.5
H41 C27A H43 109.5
H42 C27A H43 109.5
C25A C28A H44 109.5
C25A C28A H45 109.5
H44 C28A H45 109.5
C25A C28A H46 109.5
H44 C28A H46 109.5
H45 C28A H46 109.5
C25A C29A H47 109.5
C25A C29A H48 109.5
H47 C29A H48 109.5
C25A C29A H49 109.5
H47 C29A H49 109.5
H48 C29A H49 109.5
B2 O4B C25B 109.3(7)
O3 C24B C25B 98.1(7)
O3 C24B C27B 115.7(7)
C25B C24B C27B 115.9(8)
O3 C24B C26B 102.5(6)
C25B C24B C26B 113.5(8)
C27B C24B C26B 110.0(7)
O4B C25B C24B 103.9(8)
O4B C25B C29B 106.8(8)
C24B C25B C29B 114.4(8)
O4B C25B C28B 105.5(8)
C24B C25B C28B 116.4(9)
C29B C25B C28B 108.9(9)
C24B C26B H50 109.5
C24B C26B H51 109.5
H50 C26B H51 109.5
C24B C26B H52 109.5
H50 C26B H52 109.5
H51 C26B H52 109.5
C24B C27B H53 109.5
C24B C27B H54 109.5
H53 C27B H54 109.5
C24B C27B H55 109.5
H53 C27B H55 109.5
H54 C27B H55 109.5
C25B C28B H56 109.5
C25B C28B H57 109.5
H56 C28B H57 109.5
C25B C28B H58 109.5
H56 C28B H58 109.5
H57 C28B H58 109.5
C25B C29B H59 109.5
C25B C29B H60 109.5
H59 C29B H60 109.5
C25B C29B H61 109.5
H59 C29B H61 109.5
H60 C29B H61 109.5

loop_
_geom_bond_atom_site_label_1
_geom_bond_atom_site_label_2
_geom_bond_distance
Co1 C2 1.988(3)
Co1 C3 2.004(3)
Co1 C4 2.025(3)
Co1 C1 2.025(3)
Co1 C8 2.051(4)
Co1 C6 2.067(4)
Co1 C5 2.072(4)
Co1 C7 2.086(4)
Co1 C9 2.087(4)
O2 B1 1.377(4)
O2 C11 1.456(4)
C17 C16 1.501(6)
C17 H1 0.9800
C17 H2 0.9800
C17 H3 0.9800
C2 N1 1.366(4)
C2 C3 1.478(4)
C2 C1 1.487(5)
O1 B1 1.380(5)
O1 C10 1.470(5)
C20 N2 1.468(4)
C20 C21 1.523(5)
C20 H4 0.9900
C20 H5 0.9900
N2 C4 1.372(4)
N2 C22 1.463(5)
C4 C3 1.468(5)
C4 C1 1.478(5)
B1 C1 1.530(5)
N1 C18 1.452(5)
N1 C16 1.453(5)
C22 C23 1.529(5)
C22 H6 0.9900
C22 H7 0.9900
C16 H8 0.9900
C16 H9 0.9900
C3 B2 1.539(5)
C18 C19 1.518(7)
C18 H10 0.9900
C18 H11 0.9900
O3 B2 1.368(5)
O3 C24B 1.438(9)
O3 C24A 1.491(8)
C14 C11 1.514(6)
C14 H12 0.9800
C14 H13 0.9800
C14 H14 0.9800
C11 C15 1.529(6)
C11 C10 1.550(6)
C23 H15 0.9800
C23 H16 0.9800
C23 H17 0.9800
C10 C13 1.511(6)
C10 C12 1.529(6)
B2 O4B 1.319(9)
B2 O4A 1.446(7)
C15 H18 0.9800
C15 H19 0.9800
C15 H20 0.9800
C12 H21 0.9800
C12 H22 0.9800
C12 H23 0.9800
C21 H24 0.9800
C21 H25 0.9800
C21 H26 0.9800
C19 H27 0.9800
C19 H28 0.9800
C19 H29 0.9800
C13 H30 0.9800
C13 H31 0.9800
C13 H32 0.9800
C6 C7 1.403(7)
C6 C5 1.424(6)
C6 H33 0.9500
C5 C9 1.414(6)
C5 H34 0.9500
C8 C7 1.409(7)
C8 C9 1.432(7)
C8 H35 0.9500
C9 H36 0.9500
C7 H37 0.9500
O4A C25A 1.461(10)
C24A C27A 1.507(11)
C24A C26A 1.528(11)
C24A C25A 1.532(12)
C25A C29A 1.508(10)
C25A C28A 1.532(11)
C26A H38 0.9800
C26A H39 0.9800
C26A H40 0.9800
C27A H41 0.9800
C27A H42 0.9800
C27A H43 0.9800
C28A H44 0.9800
C28A H45 0.9800
C28A H46 0.9800
C29A H47 0.9800
C29A H48 0.9800
C29A H49 0.9800
O4B C25B 1.476(13)
C24B C25B 1.502(13)
C24B C27B 1.517(12)
C24B C26B 1.560(12)
C25B C29B 1.526(14)
C25B C28B 1.539(14)
C26B H50 0.9800
C26B H51 0.9800
C26B H52 0.9800
C27B H53 0.9800
C27B H54 0.9800
C27B H55 0.9800
C28B H56 0.9800
C28B H57 0.9800
C28B H58 0.9800
C29B H59 0.9800
C29B H60 0.9800
C29B H61 0.9800

loop_
_geom_torsion_atom_site_label_1
_geom_torsion_atom_site_label_2
_geom_torsion_atom_site_label_3
_geom_torsion_atom_site_label_4
_geom_torsion
C21 C20 N2 C4 126.1(4)
C21 C20 N2 C22 -83.8(4)
C22 N2 C4 C3 174.4(3)
C20 N2 C4 C3 -36.7(5)
C22 N2 C4 C1 9.4(5)
C20 N2 C4 C1 158.2(4)
C22 N2 C4 Co1 -89.9(4)
C20 N2 C4 Co1 59.0(4)
C11 O2 B1 O1 -13.4(4)
C11 O2 B1 C1 168.4(3)
C10 O1 B1 O2 -7.4(4)
C10 O1 B1 C1 170.7(3)
N2 C4 C1 C2 167.8(4)
C3 C4 C1 C2 -1.1(3)
Co1 C4 C1 C2 -66.15(17)
N2 C4 C1 B1 -13.3(7)
C3 C4 C1 B1 177.8(4)
Co1 C4 C1 B1 112.7(4)
N2 C4 C1 Co1 -126.0(4)
C3 C4 C1 Co1 65.03(19)
N1 C2 C1 C4 -160.5(4)
C3 C2 C1 C4 1.1(3)
Co1 C2 C1 C4 67.75(17)
N1 C2 C1 B1 20.5(6)
C3 C2 C1 B1 -177.9(4)
Co1 C2 C1 B1 -111.2(4)
N1 C2 C1 Co1 131.7(4)
C3 C2 C1 Co1 -66.64(19)
O2 B1 C1 C4 -161.6(4)
O1 B1 C1 C4 20.4(6)
O2 B1 C1 C2 16.8(6)
O1 B1 C1 C2 -161.1(3)
O2 B1 C1 Co1 -69.9(4)
O1 B1 C1 Co1 112.1(3)
C3 C2 N1 C18 24.9(6)
C1 C2 N1 C18 -180.0(4)
Co1 C2 N1 C18 -75.6(5)
C3 C2 N1 C16 -171.4(4)
C1 C2 N1 C16 -16.3(6)
Co1 C2 N1 C16 88.1(5)
C4 N2 C22 C23 77.6(4)
C20 N2 C22 C23 -72.3(4)
C2 N1 C16 C17 -86.0(5)
C18 N1 C16 C17 78.1(5)
N2 C4 C3 C2 -168.2(3)
C1 C4 C3 C2 1.1(3)
Co1 C4 C3 C2 66.79(18)
N2 C4 C3 B2 6.1(6)
C1 C4 C3 B2 175.5(4)
Co1 C4 C3 B2 -118.8(4)
N2 C4 C3 Co1 125.0(4)
C1 C4 C3 Co1 -65.66(18)
N1 C2 C3 C4 161.1(4)
C1 C2 C3 C4 -1.1(3)
Co1 C2 C3 C4 -68.41(18)
N1 C2 C3 B2 -12.9(7)
C1 C2 C3 B2 -175.2(4)
Co1 C2 C3 B2 117.5(4)
N1 C2 C3 Co1 -130.4(4)
C1 C2 C3 Co1 67.30(18)
C2 N1 C18 C19 -98.9(4)
C16 N1 C18 C19 96.4(4)
B1 O2 C11 C14 148.9(3)
B1 O2 C11 C15 -91.0(4)
B1 O2 C11 C10 26.9(3)
B1 O1 C10 C13 147.2(4)
B1 O1 C10 C12 -95.1(4)
B1 O1 C10 C11 23.3(4)
O2 C11 C10 O1 -29.9(3)
C14 C11 C10 O1 -147.2(3)
C15 C11 C10 O1 84.6(4)
O2 C11 C10 C13 -148.3(4)
C14 C11 C10 C13 94.4(5)
C15 C11 C10 C13 -33.8(5)
O2 C11 C10 C12 84.3(4)
C14 C11 C10 C12 -33.0(5)
C15 C11 C10 C12 -161.2(4)
C24B O3 B2 O4B 0.2(6)
C24A O3 B2 O4B -14.0(5)
C24B O3 B2 O4A 15.5(6)
C24A O3 B2 O4A 1.2(5)
C24B O3 B2 C3 -171.8(5)
C24A O3 B2 C3 174.0(4)
C4 C3 B2 O4B -14.9(7)
C2 C3 B2 O4B 156.8(5)
Co1 C3 B2 O4B -109.3(5)
C4 C3 B2 O3 155.5(4)
C2 C3 B2 O3 -32.8(6)
Co1 C3 B2 O3 61.1(5)
C4 C3 B2 O4A -31.8(6)
C2 C3 B2 O4A 139.9(5)
Co1 C3 B2 O4A -126.2(4)
C7 C6 C5 C9 0.4(4)
Co1 C6 C5 C9 -60.5(3)
C7 C6 C5 Co1 60.9(3)
C6 C5 C9 C8 1.4(4)
Co1 C5 C9 C8 -58.5(2)
C6 C5 C9 Co1 59.9(3)
C7 C8 C9 C5 -2.7(4)
Co1 C8 C9 C5 59.2(3)
C7 C8 C9 Co1 -61.9(3)
C5 C6 C7 C8 -2.1(4)
Co1 C6 C7 C8 58.2(3)
C5 C6 C7 Co1 -60.3(3)
C9 C8 C7 C6 3.0(4)
Co1 C8 C7 C6 -58.7(3)
C9 C8 C7 Co1 61.7(3)
O4B B2 O4A C25A 38.3(16)
O3 B2 O4A C25A -17.6(6)
C3 B2 O4A C25A 169.0(5)
B2 O3 C24A C27A -105.7(6)
C24B O3 C24A C27A 116.5(18)
B2 O3 C24A C26A 139.9(6)
C24B O3 C24A C26A 2.0(14)
B2 O3 C24A C25A 15.2(6)
C24B O3 C24A C25A -122.7(19)
B2 O4A C25A C29A 146.6(6)
B2 O4A C25A C28A -95.2(6)
B2 O4A C25A C24A 24.3(7)
O3 C24A C25A O4A -25.3(7)
C27A C24A C25A O4A 88.4(7)
C26A C24A C25A O4A -144.7(6)
O3 C24A C25A C29A -143.1(6)
C27A C24A C25A C29A -29.5(9)
C26A C24A C25A C29A 97.4(8)
O3 C24A C25A C28A 87.6(7)
C27A C24A C25A C28A -158.7(7)
C26A C24A C25A C28A -31.8(9)
O3 B2 O4B C25B 17.2(7)
O4A B2 O4B C25B -112.5(19)
C3 B2 O4B C25B -170.9(6)
B2 O3 C24B C25B -16.4(7)
C24A O3 C24B C25B 30.3(14)
B2 O3 C24B C27B -140.3(6)
C24A O3 C24B C27B -93.6(18)
B2 O3 C24B C26B 100.0(6)
C24A O3 C24B C26B 147(2)
B2 O4B C25B C24B -27.5(9)
B2 O4B C25B C29B 93.8(8)
B2 O4B C25B C28B -150.5(7)
O3 C24B C25B O4B 24.3(8)
C27B C24B C25B O4B 148.0(8)
C26B C24B C25B O4B -83.2(9)
O3 C24B C25B C29B -91.8(9)
C27B C24B C25B C29B 32.0(12)
C26B C24B C25B C29B 160.7(8)
O3 C24B C25B C28B 139.8(8)
C27B C24B C25B C28B -96.4(10)
C26B C24B C25B C28B 32.3(12)
